data_7239217
loop_
_publ_author_name
'Maaliki, Carine'
'Canac, Yves'
'Lepetit, Christine'
'Duhayon, Carine'
'Chauvin, Remi'

_publ_section_title
;
 P-oxidation of gem-dicationic phosphines
;
_journal_issue 43
_journal_name_full 'RSC Advances'
_journal_page_first 20391
_journal_paper_doi 10.1039/c3ra43563f
_journal_volume 3
_journal_year 2013
_chemical_formula_moiety 'C16 H17 N4 P1'
_chemical_formula_sum 'C16 H17 N4 P'
_chemical_formula_weight 296.31
_space_group_IT_number 62
_space_group_name_Hall '-P 2ac 2n'
_space_group_name_H-M_alt 'P n m a'
_symmetry_cell_setting orthorhombic
_symmetry_space_group_name_Hall '-P 2ac 2n'
_symmetry_space_group_name_H-M 'P n m a'
_atom_sites_solution_hydrogens difmap
_atom_sites_solution_primary other
_cell_angle_alpha 90
_cell_angle_beta 90
_cell_angle_gamma 90
_cell_formula_units_Z 4
_cell_length_a 11.3573(2)
_cell_length_b 12.6287(3)
_cell_length_c 10.6515(2)
_cell_measurement_reflns_used 21993
_cell_measurement_temperature 180
_cell_measurement_theta_max 28
_cell_measurement_theta_min 3
_cell_volume 1527.72(5)
_computing_cell_refinement 'CrysAlis, (Oxford Diffraction, 2002)'
_computing_data_collection 'Xcalibur, (Oxford Diffraction, 2002)'
_computing_data_reduction 'CrysAlis, (Oxford Diffraction, 2002)'
_computing_molecular_graphics 'CAMERON (Watkin et al., 1996)'
_computing_publication_material 'CRYSTALS (Betteridge et al., 2003)'
_computing_structure_refinement 'CRYSTALS (Betteridge et al., 2003)'
_computing_structure_solution 'Superflip (Palatinus & Chapuis, 2007)'
_diffrn_ambient_temperature 180
_diffrn_measured_fraction_theta_full 0.995
_diffrn_measured_fraction_theta_max 0.964
_diffrn_measurement_device Area
_diffrn_measurement_device_type 'Oxford Diffraction XCALIBUR'
_diffrn_measurement_method '\f & \w scans'
_diffrn_radiation_monochromator graphite
_diffrn_radiation_type 'Mo K\a'
_diffrn_radiation_wavelength 0.71073
_diffrn_reflns_av_R_equivalents 0.026
_diffrn_reflns_limit_h_max 15
_diffrn_reflns_limit_h_min -15
_diffrn_reflns_limit_k_max 16
_diffrn_reflns_limit_k_min -16
_diffrn_reflns_limit_l_max 13
_diffrn_reflns_limit_l_min -13
_diffrn_reflns_number 29596
_diffrn_reflns_theta_full 26.762
_diffrn_reflns_theta_max 28.470
_diffrn_reflns_theta_min 3.078
_diffrn_standards_number 0
_exptl_absorpt_coefficient_mu 0.179
_exptl_absorpt_correction_T_max 0.96
_exptl_absorpt_correction_T_min 0.82
_exptl_absorpt_correction_type multi-scan
_exptl_absorpt_process_details 'CrysAlis, (Oxford Diffraction, 2002)'
_exptl_crystal_colour colorless
_exptl_crystal_density_diffrn 1.288
_exptl_crystal_density_method 'not measured'
_exptl_crystal_description block
_exptl_crystal_F_000 624
_exptl_crystal_size_max 0.300
_exptl_crystal_size_mid 0.200
_exptl_crystal_size_min 0.200
_refine_diff_density_max 0.59
_refine_diff_density_min -0.26
_refine_ls_extinction_method None
_refine_ls_goodness_of_fit_ref 0.9987
_refine_ls_hydrogen_treatment constr
_refine_ls_matrix_type full
_refine_ls_number_parameters 101
_refine_ls_number_reflns 1762
_refine_ls_number_restraints 2
_refine_ls_R_factor_all 0.0354
_refine_ls_R_factor_gt 0.0325
_refine_ls_shift/su_max 0.0010249
_refine_ls_shift/su_mean 0.0000580
_refine_ls_structure_factor_coef F
_refine_ls_weighting_details
;
Method, part 1, Chebychev polynomial, (Watkin, 1994, Prince, 1982)
[weight] = 1.0/[A~0~*T~0~(x)+A~1~*T~1~(x) ... +A~n-1~]*T~n-1~(x)]
where A~i~ are the Chebychev coefficients listed below and x= Fcalc/Fmax
Method = Robust Weighting (Prince, 1982)
W = [weight] * [1-(deltaF/6*sigmaF)^2^]^2^
A~i~ are:
11.3 8.83 9.11 4.25
;
_refine_ls_weighting_scheme calc
_refine_ls_wR_factor_all 0.0436
_refine_ls_wR_factor_gt 0.0422
_refine_ls_wR_factor_ref 0.0420
_reflns_limit_h_max 15
_reflns_limit_h_min 0
_reflns_limit_k_max 16
_reflns_limit_k_min 0
_reflns_limit_l_max 13
_reflns_limit_l_min 0
_reflns_number_gt 1797
_reflns_number_total 1942
_reflns_threshold_expression I>2.0\s(I)
_oxford_refine_ls_r_factor_ref 0.0320
_oxford_reflns_number_all 1936
_oxford_reflns_threshold_expression_ref I>3.0\s(I)
_cod_data_source_file c3ra43563f.txt
_cod_data_source_block 3
_cod_depositor_comments
;
The following automatic conversions were performed:

data item '_atom_sites_solution_primary' value 'Other' was changed to
'other' in accordance with the
/home/saulius/struct/COD-crude-data/automatic-downloads/DataCite-retrospective/RSC/depositions/lib/dictionaries/cif_core.dic
dictionary named 'cif_core.dic' version 2.4.2 last updated on
2011-04-26.

Automatic conversion script
Id: cif_fix_values 6909 2019-04-08 15:41:33Z antanas 
;
_cod_original_cell_volume 1527.73(5)
_cod_original_sg_symbol_Hall '-P 2ac 2n '
_cod_original_sg_symbol_H-M 'P n m a '
_cod_original_formula_sum 'C16 H17 N4 P1'
_cod_database_code 7239217

loop_
_symmetry_equiv_pos_as_xyz
x,y,z
-x,-y,-z
x,-y+1/2,z
-x,y+1/2,-z
-x+1/2,-y,z+1/2
x+1/2,y,-z+1/2
x+1/2,-y+1/2,-z+1/2
-x+1/2,y+1/2,z+1/2

loop_
_atom_site_label
_atom_site_type_symbol
_atom_site_fract_x
_atom_site_fract_y
_atom_site_fract_z
_atom_site_U_iso_or_equiv
_atom_site_occupancy
_atom_site_adp_type
_atom_site_refinement_flags_posn
_atom_site_refinement_flags_adp
C1 C 0.51365(13) 0.2500 0.38118(14) 0.0266 1.0000 Uani S T
C2 C 0.71232(8) 0.35906(7) 0.50548(8) 0.0187 1.0000 Uani . .
C3 C 0.79056(10) 0.50748(8) 0.55935(9) 0.0270 1.0000 Uani . .
C4 C 0.75300(9) 0.46278(8) 0.66790(9) 0.0237 1.0000 Uani . .
C5 C 0.63664(8) 0.30520(7) 0.72030(8) 0.0182 1.0000 Uani . .
C6 C 0.56937(8) 0.35888(8) 0.80924(9) 0.0227 1.0000 Uani . .
C7 C 0.50527(8) 0.30472(8) 0.89861(9) 0.0255 1.0000 Uani . .
C8 C 0.43720(15) 0.250000(7) 0.49729(18) 0.0461 1.0000 Uani S T
C9 C 0.48832(12) 0.34839(12) 0.30226(15) 0.0490 1.0000 Uani . .
P1 P 0.67704(3) 0.2500 0.40252(3) 0.0188 1.0000 Uani S T
N1 N 0.76656(8) 0.44296(7) 0.45908(8) 0.0241 1.0000 Uani . .
N2 N 0.70254(7) 0.36756(6) 0.63458(7) 0.0188 1.0000 Uani . .
H31 H 0.8303 0.5734 0.5502 0.0325 1.0000 Uiso R .
H41 H 0.7583 0.4870 0.7515 0.0287 1.0000 Uiso R .
H61 H 0.5681 0.4327 0.8095 0.0286 1.0000 Uiso R .
H71 H 0.4608 0.3420 0.9598 0.0319 1.0000 Uiso R .
H92 H 0.5410 0.3485 0.2288 0.0726 1.0000 Uiso R .
H93 H 0.5051 0.4128 0.3498 0.0734 1.0000 Uiso R .
H91 H 0.4065 0.3463 0.2770 0.0720 1.0000 Uiso R .
H81 H 0.4532 0.3101 0.5448 0.0557 1.0000 Uiso R .
H82 H 0.3583 0.2500 0.4738 0.0557 1.0000 Uiso RS .

loop_
_atom_site_aniso_label
_atom_site_aniso_U_11
_atom_site_aniso_U_22
_atom_site_aniso_U_33
_atom_site_aniso_U_23
_atom_site_aniso_U_13
_atom_site_aniso_U_12
C1 0.0240(6) 0.0296(7) 0.0263(6) 0.0000 -0.0071(5) 0.0000
C2 0.0217(4) 0.0198(4) 0.0145(4) 0.0015(3) 0.0000(3) 0.0004(3)
C3 0.0364(5) 0.0198(4) 0.0247(5) 0.0008(4) 0.0028(4) -0.0050(4)
C4 0.0316(5) 0.0179(4) 0.0215(4) -0.0032(3) 0.0019(3) -0.0032(3)
C5 0.0205(4) 0.0190(4) 0.0150(4) 0.0006(3) 0.0009(3) -0.0005(3)
C6 0.0250(4) 0.0214(4) 0.0218(4) -0.0023(3) 0.0027(3) 0.0025(3)
C7 0.0234(4) 0.0308(5) 0.0222(5) -0.0029(3) 0.0057(3) 0.0027(4)
C8 0.0238(7) 0.0800(14) 0.0345(8) 0.0000 -0.0020(6) 0.0000
C9 0.0367(6) 0.0503(8) 0.0601(8) 0.0215(6) -0.0159(6) 0.0046(6)
P1 0.02200(18) 0.02122(18) 0.01318(18) 0.0000 -0.00139(11) 0.0000
N1 0.0306(4) 0.0216(4) 0.0200(4) 0.0035(3) 0.0002(3) -0.0026(3)
N2 0.0248(4) 0.0165(4) 0.0151(4) -0.0005(3) 0.0016(3) -0.0012(3)

loop_
_atom_type_symbol
_atom_type_scat_dispersion_real
_atom_type_scat_dispersion_imag
_atom_type_scat_Cromer_Mann_a1
_atom_type_scat_Cromer_Mann_b1
_atom_type_scat_Cromer_Mann_a2
_atom_type_scat_Cromer_Mann_b2
_atom_type_scat_Cromer_Mann_a3
_atom_type_scat_Cromer_Mann_b3
_atom_type_scat_Cromer_Mann_a4
_atom_type_scat_Cromer_Mann_b4
_atom_type_scat_Cromer_Mann_c
_atom_type_scat_source
C 0.0033 0.0016 2.3100 20.8439 1.0200 10.2075 1.5886 0.5687 0.8650 51.6512 0.2156 'International Tables Vol C 4.2.6.8 and 6.1.1.4'
H 0.0000 0.0000 0.4930 10.5109 0.3229 26.1257 0.1402 3.1424 0.0408 57.7998 0.0030 'International Tables Vol C 4.2.6.8 and 6.1.1.4'
N 0.0061 0.0033 12.2126 0.0057 3.1322 9.8933 2.0125 28.9975 1.1663 0.5826 -11.5290 'International Tables Vol C 4.2.6.8 and 6.1.1.4'
P 0.1023 0.0942 6.4345 1.9067 4.1791 27.1570 1.7800 0.5260 1.4908 68.1645 1.1149 'International Tables Vol C 4.2.6.8 and 6.1.1.4'

loop_
_geom_angle_atom_site_label_1
_geom_angle_site_symmetry_1
_geom_angle_atom_site_label_2
_geom_angle_atom_site_label_3
_geom_angle_site_symmetry_3
_geom_angle
_geom_angle_publ_flag
C9 3_555 C1 C8 . 110.01(10) yes
C9 3_555 C1 C9 . 108.87(16) yes
C8 . C1 C9 . 110.01(10) yes
C9 3_555 C1 P1 . 104.71(8) yes
C8 . C1 P1 . 118.08(11) yes
C9 . C1 P1 . 104.71(8) yes
P1 . C2 N1 . 119.20(7) yes
P1 . C2 N2 . 130.16(7) yes
N1 . C2 N2 . 110.30(8) yes
C4 . C3 N1 . 110.77(9) yes
C4 . C3 H31 . 126.9 no
N1 . C3 H31 . 122.3 no
C3 . C4 N2 . 105.93(8) yes
C3 . C4 H41 . 130.5 no
N2 . C4 H41 . 123.5 no
C5 3_555 C5 C6 . 119.12(5) yes
C5 3_555 C5 N2 . 123.71(5) yes
C6 . C5 N2 . 117.17(8) yes
C5 . C6 C7 . 121.15(9) yes
C5 . C6 H61 . 119.8 no
C7 . C6 H61 . 119.0 no
C7 3_555 C7 C6 . 119.72(6) yes
C7 3_555 C7 H71 . 119.7 no
C6 . C7 H71 . 120.6 no
C1 . C8 H81 3_555 109.5 no
C1 . C8 H81 . 109.5 no
H81 3_555 C8 H81 . 109.4 no
C1 . C8 H82 . 109.5 no
H81 3_555 C8 H82 . 109.5 no
H81 . C8 H82 . 109.5 no
C1 . C9 H92 . 108.9 no
C1 . C9 H93 . 110.8 no
H92 . C9 H93 . 107.0 no
C1 . C9 H91 . 108.2 no
H92 . C9 H91 . 111.2 no
H93 . C9 H91 . 110.7 no
C1 . P1 C2 3_555 107.11(4) yes
C1 . P1 C2 . 107.11(4) yes
C2 3_555 P1 C2 . 99.43(6) yes
C3 . N1 C2 . 106.13(8) yes
C5 . N2 C2 . 129.69(8) yes
C5 . N2 C4 . 122.52(8) yes
C2 . N2 C4 . 106.87(7) yes

loop_
_geom_bond_atom_site_label_1
_geom_bond_atom_site_label_2
_geom_bond_site_symmetry_2
_geom_bond_distance
_geom_bond_publ_flag
C1 C9 3_555 1.5274(15) yes
C1 C8 . 1.511(2) yes
C1 C9 . 1.5274(15) yes
C1 P1 . 1.8696(15) yes
C2 P1 . 1.8055(9) yes
C2 N1 . 1.3215(12) yes
C2 N2 . 1.3838(11) yes
C3 C4 . 1.3555(14) yes
C3 N1 . 1.3707(13) yes
C3 H31 . 0.952 no
C4 N2 . 1.3786(12) yes
C4 H41 . 0.944 no
C5 C5 3_555 1.3941(16) yes
C5 C6 . 1.3931(12) yes
C5 N2 . 1.4192(11) yes
C6 C7 . 1.3798(13) yes
C6 H61 . 0.933 no
C7 C7 3_555 1.382(2) yes
C7 H71 . 0.950 no
C8 H81 3_555 0.930 no
C8 H81 . 0.930 no
C8 H82 . 0.930 no
C9 H92 . 0.984 no
C9 H93 . 0.977 no
C9 H91 . 0.968 no

loop_
_geom_hbond_atom_site_label_D
_geom_hbond_atom_site_label_H
_geom_hbond_atom_site_label_A
_geom_hbond_site_symmetry_A
_geom_hbond_angle_DHA
_geom_hbond_distance_DH
_geom_hbond_distance_HA
_geom_hbond_distance_DA
_geom_hbond_publ_flag
C4 H41 N1 5_665 169.19(3) 0.944 2.398 3.3295(15) yes
